data_7117742
loop_
_publ_author_name
'Loren P. Press'
'Billy J. McCulloch'
'Weixing Gu'
'Chun-Hsing Chen'
'Bruce M. Foxman'
'Oleg V. Ozerov'

_publ_section_title
;
 Triflyloxy-substituted carboranes as useful weakly coordinating anions
;
_journal_name_full Chem.Commun.
_journal_page_first 14034
_journal_paper_doi 10.1039/C5cc05047B
_journal_volume 51
_journal_year 2015
_chemical_formula_moiety 'C18 H30 F O2 P2 Pd, H1 C2 B11 Cl10 F3 O3 S'
_chemical_formula_sum 'C20 H31 B11 Cl10 F4 O5 P2 Pd S'
_chemical_formula_weight 1101.26
_chemical_name_systematic
;
 ?
;
_space_group_crystal_system triclinic
_space_group_IT_number 2
_space_group_name_Hall '-P 1'
_space_group_name_H-M_alt 'P -1'
_symmetry_space_group_name_Hall '-P 1'
_symmetry_space_group_name_H-M 'P -1'
_atom_sites_solution_hydrogens geom
_atom_sites_solution_primary direct
_atom_sites_solution_secondary difmap
_audit_creation_method SHELXL-2013
_audit_update_record
;
2015-07-08 deposited with the CCDC.
2015-07-27 downloaded from the CCDC.
;
_cell_angle_alpha 72.268(2)
_cell_angle_beta 74.431(3)
_cell_angle_gamma 78.566(3)
_cell_formula_units_Z 2
_cell_length_a 12.224(3)
_cell_length_b 13.310(3)
_cell_length_c 14.337(4)
_cell_measurement_reflns_used 9989
_cell_measurement_temperature 110(2)
_cell_measurement_theta_max 28.78
_cell_measurement_theta_min 2.19
_cell_volume 2123.0(9)
_computing_cell_refinement 'Apex2 v2013.2-0 (Bruker AXS, 2008)'
_computing_data_collection 'Apex2 v2013.2-0 (Bruker AXS, 2008)'
_computing_data_reduction 'SAINT v8.18c (Bruker AXS, 2008)'
_computing_molecular_graphics 'shelXle rev 647 (Hubschle et al, 2011)'
_computing_structure_refinement 'SHELXL-2013/4 (Sheldrick, 2013)'
_computing_structure_solution 'SHELXS-2013/4 (Sheldrick, 2013)'
_diffrn_ambient_temperature 110(2)
_diffrn_measured_fraction_theta_full 0.996
_diffrn_measured_fraction_theta_max 0.908
_diffrn_measurement_device_type 'Bruker APEX-II CCD'
_diffrn_measurement_method '\w scans'
_diffrn_radiation_monochromator graphite
_diffrn_radiation_source 'sealed tube'
_diffrn_radiation_type MoK\a
_diffrn_radiation_wavelength 0.71073
_diffrn_reflns_av_R_equivalents 0.0218
_diffrn_reflns_av_unetI/netI 0.0274
_diffrn_reflns_laue_measured_fraction_full 0.996
_diffrn_reflns_laue_measured_fraction_max 0.908
_diffrn_reflns_limit_h_max 16
_diffrn_reflns_limit_h_min -16
_diffrn_reflns_limit_k_max 18
_diffrn_reflns_limit_k_min -17
_diffrn_reflns_limit_l_max 19
_diffrn_reflns_limit_l_min -19
_diffrn_reflns_number 25212
_diffrn_reflns_point_group_measured_fraction_full 0.996
_diffrn_reflns_point_group_measured_fraction_max 0.908
_diffrn_reflns_theta_full 25.242
_diffrn_reflns_theta_max 28.821
_diffrn_reflns_theta_min 1.619
_exptl_absorpt_coefficient_mu 1.242
_exptl_absorpt_correction_T_max 0.7458
_exptl_absorpt_correction_T_min 0.5935
_exptl_absorpt_correction_type multi-scan
_exptl_absorpt_process_details 'SADABS 2008/1 (Sheldrick, 2008)'
_exptl_crystal_colour 'pale red'
_exptl_crystal_density_diffrn 1.723
_exptl_crystal_description block
_exptl_crystal_F_000 1088
_exptl_crystal_size_max 0.20
_exptl_crystal_size_mid 0.17
_exptl_crystal_size_min 0.13
_refine_diff_density_max 1.360
_refine_diff_density_min -0.472
_refine_diff_density_rms 0.075
_refine_ls_extinction_coef .
_refine_ls_extinction_method none
_refine_ls_goodness_of_fit_ref 1.050
_refine_ls_hydrogen_treatment constr
_refine_ls_matrix_type full
_refine_ls_number_parameters 495
_refine_ls_number_reflns 10080
_refine_ls_number_restraints 0
_refine_ls_restrained_S_all 1.050
_refine_ls_R_factor_all 0.0306
_refine_ls_R_factor_gt 0.0262
_refine_ls_shift/su_max 0.001
_refine_ls_shift/su_mean 0.000
_refine_ls_structure_factor_coef Fsqd
_refine_ls_weighting_details 'w=1/[\s^2^(Fo^2^)+(0.0300P)^2^+1.4711P] where P=(Fo^2^+2Fc^2^)/3'
_refine_ls_weighting_scheme calc
_refine_ls_wR_factor_gt 0.0637
_refine_ls_wR_factor_ref 0.0661
_reflns_Friedel_coverage 0.000
_reflns_friedel_fraction_full .
_reflns_friedel_fraction_max .
_reflns_number_gt 9016
_reflns_number_total 10080
_reflns_threshold_expression 'I > 2\s(I)'
_cod_data_source_file c5cc05047b2.cif
_cod_data_source_block oz452_lpp567_F-PoCoP-iPr_Pd_HCB11Cl10OSO2CF3
_cod_original_cell_volume 2123.1(9)
_cod_database_code 7117742
_shelx_space_group_comment
;
The symmetry employed for this shelxl refinement is uniquely defined
by the following loop, which should always be used as a source of
symmetry information in preference to the above space-group names.
They are only intended as comments.
;
_shelx_estimated_absorpt_t_min 0.789
_shelx_estimated_absorpt_t_max 0.855
_computing_refinement_gui 'shelXle rev 647 (Hubschle et al, 2011)'
_shelxl_version_number 2013-4

loop_
_space_group_symop_operation_xyz
'x, y, z'
'-x, -y, -z'

loop_
_atom_site_label
_atom_site_type_symbol
_atom_site_fract_x
_atom_site_fract_y
_atom_site_fract_z
_atom_site_U_iso_or_equiv
_atom_site_adp_type
_atom_site_occupancy
_atom_site_site_symmetry_order
_atom_site_calc_flag
_atom_site_refinement_flags_posn
_atom_site_refinement_flags_adp
_atom_site_refinement_flags_occupancy
_atom_site_disorder_assembly
_atom_site_disorder_group
Pd1 Pd 0.33224(2) 0.91474(2) 0.36805(2) 0.01297(4) Uani 1 1 d . . . . .
P1 P 0.28260(5) 0.82168(4) 0.53348(4) 0.01925(11) Uani 1 1 d . . . . .
S1 S 0.38412(4) 0.73901(4) 0.21872(3) 0.01323(9) Uani 1 1 d . . . . .
F1 F 0.23518(13) 1.27791(11) 0.56445(10) 0.0342(3) Uani 1 1 d . . . . .
B1 B 0.12197(19) 0.70820(17) 0.00512(16) 0.0143(4) Uani 1 1 d . . . . .
Cl1 Cl 0.11455(4) 0.77815(4) -0.11975(4) 0.02011(10) Uani 1 1 d . . . . .
O1 O 0.25184(13) 0.91230(11) 0.59592(10) 0.0205(3) Uani 1 1 d . . . . .
C1 C 0.30024(17) 1.03166(15) 0.43231(14) 0.0158(4) Uani 1 1 d . . . . .
Cl2 Cl -0.10685(4) 0.83459(4) 0.08523(4) 0.02321(11) Uani 1 1 d . . . . .
P2 P 0.37889(4) 1.05332(4) 0.22819(4) 0.01352(10) Uani 1 1 d . . . . .
F2 F 0.59728(13) 0.68734(13) 0.22249(15) 0.0524(5) Uani 1 1 d . . . . .
B2 B 0.01012(19) 0.73685(17) 0.10747(17) 0.0152(4) Uani 1 1 d . . . . .
O2 O 0.34437(13) 1.15848(11) 0.27220(10) 0.0205(3) Uani 1 1 d . . . . .
C2 C 0.26465(17) 1.01454(16) 0.53623(15) 0.0175(4) Uani 1 1 d . . . . .
F3 F 0.53374(13) 0.59273(12) 0.15581(12) 0.0427(4) Uani 1 1 d . . . . .
B3 B -0.01162(18) 0.61499(17) 0.20341(16) 0.0145(4) Uani 1 1 d . . . . .
Cl3 Cl -0.15138(4) 0.59113(4) 0.27205(4) 0.02138(10) Uani 1 1 d . . . . .
O3 O 0.29573(11) 0.66619(10) 0.23497(10) 0.0159(3) Uani 1 1 d . . . . .
C3 C 0.24127(18) 1.09627(17) 0.58271(16) 0.0217(4) Uani 1 1 d . . . . .
H3 H 0.2169 1.0832 0.6536 0.026 Uiso 1 1 calc R U . . .
Cl4 Cl 0.04551(4) 0.38345(4) 0.18736(4) 0.01997(10) Uani 1 1 d . . . . .
O4 O 0.40534(12) 0.81077(11) 0.12211(11) 0.0209(3) Uani 1 1 d . . . . .
F4 F 0.49096(13) 0.56715(11) 0.31601(12) 0.0389(4) Uani 1 1 d . . . . .
B4 B 0.08650(18) 0.51109(16) 0.16028(16) 0.0138(4) Uani 1 1 d . . . . .
C4 C 0.25497(19) 1.19713(17) 0.52146(16) 0.0232(4) Uani 1 1 d . . . . .
Cl5 Cl 0.20829(4) 0.49784(4) -0.05503(4) 0.01808(10) Uani 1 1 d . . . . .
O5 O 0.36238(14) 0.77641(11) 0.30590(11) 0.0231(3) Uani 1 1 d . . . . .
B5 B 0.16848(18) 0.56812(16) 0.03800(16) 0.0134(4) Uani 1 1 d . . . . .
C5 C 0.28879(19) 1.22125(17) 0.41777(16) 0.0227(4) Uani 1 1 d . . . . .
H5 H 0.2967 1.2920 0.3778 0.027 Uiso 1 1 calc R U . . .
C8 C 0.1705(3) 0.6625(2) 0.5336(2) 0.0446(7) Uani 1 1 d . . . . .
H8A H 0.1913 0.6876 0.4602 0.067 Uiso 1 1 calc R U . . .
H8B H 0.0988 0.6313 0.5542 0.067 Uiso 1 1 calc R U . . .
H8C H 0.2314 0.6086 0.5574 0.067 Uiso 1 1 calc R U . . .
Cl8 Cl 0.11558(4) 0.49393(4) 0.37418(3) 0.01924(10) Uani 1 1 d . . . . .
B8 B 0.11634(18) 0.56607(16) 0.24769(16) 0.0130(4) Uani 1 1 d . . . . .
C7 C 0.1552(2) 0.7561(2) 0.57892(17) 0.0336(6) Uani 1 1 d . . . . .
H7 H 0.1427 0.7279 0.6536 0.040 Uiso 1 1 calc R U . . .
Cl7 Cl 0.02289(4) 0.78076(4) 0.30506(4) 0.02106(10) Uani 1 1 d . . . . .
B7 B 0.06940(18) 0.70688(17) 0.21433(16) 0.0141(4) Uani 1 1 d . . . . .
Cl6 Cl 0.17669(4) 0.89949(4) 0.05318(4) 0.02118(10) Uani 1 1 d . . . . .
C6 C 0.31055(17) 1.13661(16) 0.37538(14) 0.0177(4) Uani 1 1 d . . . . .
B6 B 0.15223(19) 0.76469(16) 0.09089(16) 0.0142(4) Uani 1 1 d . . . . .
C12 C 0.3656(3) 0.6741(2) 0.69494(17) 0.0379(6) Uani 1 1 d . . . . .
H12A H 0.3170 0.6221 0.6982 0.057 Uiso 1 1 calc R U . . .
H12B H 0.3222 0.7229 0.7349 0.057 Uiso 1 1 calc R U . . .
H12C H 0.4329 0.6368 0.7217 0.057 Uiso 1 1 calc R U . . .
C13 C 0.52952(17) 1.05998(16) 0.16704(15) 0.0175(4) Uani 1 1 d . . . . .
H13 H 0.5353 1.1241 0.1081 0.021 Uiso 1 1 calc R U . . .
C14 C 0.5807(2) 0.9622(2) 0.1291(2) 0.0336(6) Uani 1 1 d . . . . .
H14A H 0.5368 0.9560 0.0836 0.050 Uiso 1 1 calc R U . . .
H14B H 0.5779 0.8987 0.1862 0.050 Uiso 1 1 calc R U . . .
H14C H 0.6605 0.9688 0.0932 0.050 Uiso 1 1 calc R U . . .
C16 C 0.29451(17) 1.08892(15) 0.13334(14) 0.0155(4) Uani 1 1 d . . . . .
H16 H 0.3168 1.0335 0.0954 0.019 Uiso 1 1 calc R U . . .
C15 C 0.5944(2) 1.0718(2) 0.23961(19) 0.0368(6) Uani 1 1 d . . . . .
H15A H 0.6755 1.0746 0.2064 0.055 Uiso 1 1 calc R U . . .
H15B H 0.5870 1.0108 0.2991 0.055 Uiso 1 1 calc R U . . .
H15C H 0.5624 1.1375 0.2599 0.055 Uiso 1 1 calc R U . . .
C17 C 0.31607(19) 1.19681(16) 0.05822(15) 0.0220(4) Uani 1 1 d . . . . .
H17A H 0.3975 1.1951 0.0252 0.033 Uiso 1 1 calc R U . . .
H17B H 0.2939 1.2525 0.0938 0.033 Uiso 1 1 calc R U . . .
H17C H 0.2706 1.2118 0.0076 0.033 Uiso 1 1 calc R U . . .
C18 C 0.16787(18) 1.08659(18) 0.18670(17) 0.0237(4) Uani 1 1 d . . . . .
H18A H 0.1213 1.1031 0.1367 0.036 Uiso 1 1 calc R U . . .
H18B H 0.1445 1.1395 0.2255 0.036 Uiso 1 1 calc R U . . .
H18C H 0.1569 1.0157 0.2320 0.036 Uiso 1 1 calc R U . . .
C19 C 0.51061(18) 0.63877(18) 0.22889(19) 0.0270(5) Uani 1 1 d . . . . .
C20 C 0.02893(16) 0.61824(15) 0.07793(14) 0.0143(4) Uani 1 1 d . . . . .
H20 H -0.0276 0.6065 0.0474 0.017 Uiso 1 1 calc R U . . .
C11 C 0.4782(2) 0.6694(2) 0.51743(19) 0.0378(6) Uani 1 1 d . . . . .
H11A H 0.5011 0.7144 0.4490 0.057 Uiso 1 1 calc R U . . .
H11B H 0.4344 0.6155 0.5168 0.057 Uiso 1 1 calc R U . . .
H11C H 0.5467 0.6343 0.5431 0.057 Uiso 1 1 calc R U . . .
B11 B 0.21709(18) 0.65832(16) 0.17754(16) 0.0123(4) Uani 1 1 d . . . . .
C10 C 0.4046(2) 0.73757(19) 0.58469(17) 0.0312(5) Uani 1 1 d . . . . .
H10 H 0.4549 0.7879 0.5857 0.037 Uiso 1 1 calc R U . . .
Cl10 Cl 0.38804(4) 0.67619(4) -0.03405(3) 0.01769(10) Uani 1 1 d . . . . .
B10 B 0.25142(18) 0.65908(16) 0.04811(16) 0.0132(4) Uani 1 1 d . . . . .
C9 C 0.0528(2) 0.8366(3) 0.5546(2) 0.0499(8) Uani 1 1 d . . . . .
H9A H 0.0650 0.8670 0.4817 0.075 Uiso 1 1 calc R U . . .
H9B H 0.0440 0.8934 0.5873 0.075 Uiso 1 1 calc R U . . .
H9C H -0.0165 0.8012 0.5791 0.075 Uiso 1 1 calc R U . . .
Cl9 Cl 0.34258(4) 0.43304(4) 0.16574(4) 0.01786(10) Uani 1 1 d . . . . .
B9 B 0.22850(18) 0.53673(16) 0.14486(16) 0.0125(4) Uani 1 1 d . . . . .

loop_
_atom_site_aniso_label
_atom_site_aniso_U_11
_atom_site_aniso_U_22
_atom_site_aniso_U_33
_atom_site_aniso_U_23
_atom_site_aniso_U_13
_atom_site_aniso_U_12
Pd1 0.01842(8) 0.01033(7) 0.00994(7) -0.00272(5) -0.00250(5) -0.00225(5)
P1 0.0288(3) 0.0144(2) 0.0115(2) -0.00140(19) -0.0016(2) -0.0030(2)
S1 0.0126(2) 0.0118(2) 0.0168(2) -0.00436(17) -0.00493(17) -0.00174(16)
F1 0.0496(9) 0.0263(7) 0.0297(7) -0.0216(6) 0.0022(6) -0.0045(6)
B1 0.0165(10) 0.0114(10) 0.0162(10) -0.0033(8) -0.0052(8) -0.0028(8)
Cl1 0.0241(2) 0.0204(2) 0.0164(2) -0.00183(18) -0.00878(19) -0.00293(19)
O1 0.0268(8) 0.0194(7) 0.0123(6) -0.0038(5) -0.0009(6) -0.0016(6)
C1 0.0182(9) 0.0156(9) 0.0144(9) -0.0073(7) -0.0033(7) 0.0005(7)
Cl2 0.0201(2) 0.0202(2) 0.0314(3) -0.0101(2) -0.0128(2) 0.00732(19)
P2 0.0193(2) 0.0110(2) 0.0108(2) -0.00289(17) -0.00354(18) -0.00309(18)
F2 0.0209(7) 0.0395(9) 0.0996(14) -0.0103(9) -0.0283(8) -0.0026(6)
B2 0.0142(10) 0.0129(10) 0.0205(11) -0.0068(8) -0.0062(8) 0.0006(8)
O2 0.0356(9) 0.0120(7) 0.0135(7) -0.0038(5) -0.0042(6) -0.0033(6)
C2 0.0172(10) 0.0185(10) 0.0155(9) -0.0050(8) -0.0035(7) 0.0008(7)
F3 0.0322(8) 0.0397(9) 0.0522(10) -0.0251(7) 0.0003(7) 0.0114(7)
B3 0.0142(10) 0.0134(10) 0.0167(10) -0.0070(8) -0.0019(8) -0.0013(8)
Cl3 0.0120(2) 0.0273(3) 0.0253(2) -0.0114(2) 0.00194(18) -0.00496(18)
O3 0.0167(7) 0.0146(7) 0.0186(7) -0.0022(5) -0.0075(5) -0.0058(5)
C3 0.0218(10) 0.0262(11) 0.0171(10) -0.0100(8) -0.0016(8) -0.0001(8)
Cl4 0.0207(2) 0.0130(2) 0.0269(3) -0.00612(18) -0.00128(19) -0.00795(18)
O4 0.0208(7) 0.0212(7) 0.0199(7) -0.0009(6) -0.0042(6) -0.0085(6)
F4 0.0425(9) 0.0238(7) 0.0458(9) 0.0001(6) -0.0214(7) 0.0078(6)
B4 0.0125(10) 0.0113(10) 0.0179(10) -0.0048(8) -0.0016(8) -0.0032(8)
C4 0.0263(11) 0.0219(11) 0.0251(11) -0.0158(9) -0.0027(9) -0.0005(8)
Cl5 0.0184(2) 0.0196(2) 0.0195(2) -0.01144(18) -0.00147(18) -0.00364(18)
O5 0.0355(9) 0.0171(7) 0.0214(7) -0.0080(6) -0.0091(6) -0.0058(6)
B5 0.0125(10) 0.0122(10) 0.0165(10) -0.0058(8) -0.0009(8) -0.0039(8)
C5 0.0311(12) 0.0148(10) 0.0221(10) -0.0074(8) -0.0044(9) -0.0009(8)
C8 0.065(2) 0.0371(15) 0.0363(14) -0.0030(12) -0.0095(14) -0.0295(14)
Cl8 0.0227(2) 0.0182(2) 0.0140(2) -0.00077(17) -0.00219(18) -0.00440(18)
B8 0.0133(10) 0.0124(10) 0.0137(10) -0.0039(8) -0.0015(8) -0.0039(8)
C7 0.0404(14) 0.0415(14) 0.0184(11) -0.0027(10) 0.0024(10) -0.0246(12)
Cl7 0.0214(2) 0.0211(2) 0.0240(2) -0.0144(2) -0.00392(19) 0.00136(19)
B7 0.0135(10) 0.0128(10) 0.0171(10) -0.0069(8) -0.0029(8) -0.0005(8)
Cl6 0.0279(3) 0.0093(2) 0.0282(3) -0.00201(18) -0.0113(2) -0.00446(18)
C6 0.0212(10) 0.0180(10) 0.0144(9) -0.0061(8) -0.0035(8) -0.0011(8)
B6 0.0167(10) 0.0105(10) 0.0170(10) -0.0036(8) -0.0063(8) -0.0021(8)
C12 0.0604(18) 0.0290(13) 0.0179(11) -0.0015(9) -0.0114(11) 0.0047(12)
C13 0.0187(10) 0.0172(9) 0.0182(9) -0.0020(8) -0.0055(8) -0.0082(8)
C14 0.0199(11) 0.0316(13) 0.0491(15) -0.0183(11) 0.0053(10) -0.0088(9)
C16 0.0185(9) 0.0155(9) 0.0142(9) -0.0049(7) -0.0061(7) -0.0013(7)
C15 0.0310(13) 0.0556(17) 0.0311(13) -0.0095(12) -0.0132(11) -0.0166(12)
C17 0.0301(11) 0.0178(10) 0.0181(10) 0.0000(8) -0.0107(9) -0.0033(8)
C18 0.0204(11) 0.0232(11) 0.0248(11) -0.0053(9) -0.0043(9) 0.0003(8)
C19 0.0165(10) 0.0202(11) 0.0432(14) -0.0063(10) -0.0114(9) 0.0033(8)
C20 0.0128(9) 0.0144(9) 0.0182(9) -0.0065(7) -0.0045(7) -0.0023(7)
C11 0.0368(14) 0.0424(15) 0.0320(13) -0.0117(11) -0.0095(11) 0.0052(11)
B11 0.0122(10) 0.0110(9) 0.0148(10) -0.0035(8) -0.0039(8) -0.0023(7)
C10 0.0428(14) 0.0261(12) 0.0216(11) -0.0052(9) -0.0121(10) 0.0077(10)
Cl10 0.0154(2) 0.0199(2) 0.0170(2) -0.00526(18) 0.00133(17) -0.00688(17)
B10 0.0129(10) 0.0125(10) 0.0143(10) -0.0034(8) -0.0025(8) -0.0029(8)
C9 0.0323(15) 0.077(2) 0.0448(17) -0.0228(16) 0.0048(12) -0.0245(15)
Cl9 0.0160(2) 0.0127(2) 0.0233(2) -0.00515(18) -0.00446(18) 0.00241(17)
B9 0.0117(10) 0.0098(9) 0.0157(10) -0.0037(8) -0.0019(8) -0.0020(7)

loop_
_atom_type_symbol
_atom_type_description
_atom_type_scat_dispersion_real
_atom_type_scat_dispersion_imag
_atom_type_scat_source
C C 0.0033 0.0016 'International Tables Vol C Tables 4.2.6.8 and 6.1.1.4'
H H 0.0000 0.0000 'International Tables Vol C Tables 4.2.6.8 and 6.1.1.4'
O O 0.0106 0.0060 'International Tables Vol C Tables 4.2.6.8 and 6.1.1.4'
F F 0.0171 0.0103 'International Tables Vol C Tables 4.2.6.8 and 6.1.1.4'
P P 0.1023 0.0942 'International Tables Vol C Tables 4.2.6.8 and 6.1.1.4'
Pd Pd -0.9988 1.0072 'International Tables Vol C Tables 4.2.6.8 and 6.1.1.4'
Cl Cl 0.1484 0.1585 'International Tables Vol C Tables 4.2.6.8 and 6.1.1.4'
S S 0.1246 0.1234 'International Tables Vol C Tables 4.2.6.8 and 6.1.1.4'
B B 0.0013 0.0007 'International Tables Vol C Tables 4.2.6.8 and 6.1.1.4'

loop_
_geom_angle_atom_site_label_1
_geom_angle_atom_site_label_2
_geom_angle_atom_site_label_3
_geom_angle
_geom_angle_site_symmetry_1
_geom_angle_site_symmetry_3
C1 Pd1 O5 176.03(7) . .
C1 Pd1 P1 80.02(6) . .
O5 Pd1 P1 96.11(4) . .
C1 Pd1 P2 80.44(6) . .
O5 Pd1 P2 103.47(4) . .
P1 Pd1 P2 160.238(19) . .
O1 P1 C7 102.27(10) . .
O1 P1 C10 100.68(10) . .
C7 P1 C10 111.80(12) . .
O1 P1 Pd1 104.66(6) . .
C7 P1 Pd1 120.22(8) . .
C10 P1 Pd1 114.06(8) . .
O4 S1 O5 120.11(9) . .
O4 S1 O3 114.47(8) . .
O5 S1 O3 108.12(9) . .
O4 S1 C19 108.18(10) . .
O5 S1 C19 104.32(10) . .
O3 S1 C19 99.05(9) . .
C20 B1 Cl1 121.76(14) . .
C20 B1 B6 104.77(15) . .
Cl1 B1 B6 124.04(14) . .
C20 B1 B10 104.72(14) . .
Cl1 B1 B10 124.77(14) . .
B6 B1 B10 61.22(12) . .
C20 B1 B5 58.41(11) . .
Cl1 B1 B5 120.95(14) . .
B6 B1 B5 108.76(15) . .
B10 B1 B5 59.92(12) . .
C20 B1 B2 58.28(12) . .
Cl1 B1 B2 119.83(14) . .
B6 B1 B2 60.13(12) . .
B10 B1 B2 108.87(15) . .
B5 B1 B2 107.66(15) . .
C2 O1 P1 114.27(12) . .
C2 C1 C6 116.80(18) . .
C2 C1 Pd1 121.94(15) . .
C6 C1 Pd1 121.25(14) . .
O2 P2 C16 101.50(8) . .
O2 P2 C13 102.51(9) . .
C16 P2 C13 109.46(9) . .
O2 P2 Pd1 103.82(6) . .
C16 P2 Pd1 118.28(7) . .
C13 P2 Pd1 118.22(7) . .
C20 B2 Cl2 122.35(14) . .
C20 B2 B7 104.70(14) . .
Cl2 B2 B7 124.11(14) . .
C20 B2 B6 104.32(14) . .
Cl2 B2 B6 124.30(14) . .
B7 B2 B6 61.05(12) . .
C20 B2 B3 58.82(12) . .
Cl2 B2 B3 120.10(14) . .
B7 B2 B3 60.06(12) . .
B6 B2 B3 108.90(15) . .
C20 B2 B1 58.64(11) . .
Cl2 B2 B1 120.88(14) . .
B7 B2 B1 108.14(15) . .
B6 B2 B1 59.20(12) . .
B3 B2 B1 108.26(15) . .
C6 O2 P2 114.73(12) . .
O1 C2 C3 118.26(17) . .
O1 C2 C1 119.11(17) . .
C3 C2 C1 122.64(19) . .
C20 B3 Cl3 120.33(14) . .
C20 B3 B8 104.22(14) . .
Cl3 B3 B8 126.30(14) . .
C20 B3 B7 103.84(15) . .
Cl3 B3 B7 126.29(14) . .
B8 B3 B7 60.82(12) . .
C20 B3 B4 58.49(11) . .
Cl3 B3 B4 120.06(14) . .
B8 B3 B4 59.73(12) . .
B7 B3 B4 108.11(15) . .
C20 B3 B2 58.33(12) . .
Cl3 B3 B2 119.77(14) . .
B8 B3 B2 108.16(15) . .
B7 B3 B2 59.44(12) . .
B4 B3 B2 107.70(15) . .
B11 O3 S1 135.12(12) . .
C4 C3 C2 116.98(19) . .
C4 C3 H3 121.5 . .
C2 C3 H3 121.5 . .
C20 B4 Cl4 121.16(14) . .
C20 B4 B8 104.50(14) . .
Cl4 B4 B8 125.66(14) . .
C20 B4 B9 104.37(14) . .
Cl4 B4 B9 124.72(14) . .
B8 B4 B9 61.08(12) . .
C20 B4 B3 58.83(12) . .
Cl4 B4 B3 120.57(14) . .
B8 B4 B3 59.76(12) . .
B9 B4 B3 108.74(15) . .
C20 B4 B5 58.52(11) . .
Cl4 B4 B5 119.34(14) . .
B8 B4 B5 108.57(14) . .
B9 B4 B5 59.69(12) . .
B3 B4 B5 108.34(15) . .
F1 C4 C3 118.41(19) . .
F1 C4 C5 117.47(19) . .
C3 C4 C5 124.12(19) . .
S1 O5 Pd1 147.21(9) . .
C20 B5 Cl5 121.56(14) . .
C20 B5 B9 104.56(14) . .
Cl5 B5 B9 125.04(14) . .
C20 B5 B10 104.85(14) . .
Cl5 B5 B10 124.37(14) . .
B9 B5 B10 60.84(12) . .
C20 B5 B4 58.61(11) . .
Cl5 B5 B4 120.54(13) . .
B9 B5 B4 59.84(12) . .
B10 B5 B4 108.68(15) . .
C20 B5 B1 58.70(12) . .
Cl5 B5 B1 120.11(14) . .
B9 B5 B1 108.26(14) . .
B10 B5 B1 59.80(12) . .
B4 B5 B1 108.04(15) . .
C4 C5 C6 116.42(19) . .
C4 C5 H5 121.8 . .
C6 C5 H5 121.8 . .
C7 C8 H8A 109.5 . .
C7 C8 H8B 109.5 . .
H8A C8 H8B 109.5 . .
C7 C8 H8C 109.5 . .
H8A C8 H8C 109.5 . .
H8B C8 H8C 109.5 . .
Cl8 B8 B4 122.87(14) . .
Cl8 B8 B3 122.25(14) . .
B4 B8 B3 60.51(12) . .
Cl8 B8 B11 121.81(14) . .
B4 B8 B11 106.70(14) . .
B3 B8 B11 107.07(14) . .
Cl8 B8 B7 121.28(14) . .
B4 B8 B7 107.92(15) . .
B3 B8 B7 59.82(12) . .
B11 B8 B7 59.56(12) . .
Cl8 B8 B9 121.77(14) . .
B4 B8 B9 59.55(12) . .
B3 B8 B9 108.11(15) . .
B11 B8 B9 59.55(11) . .
B7 B8 B9 107.78(14) . .
C9 C7 C8 112.0(2) . .
C9 C7 P1 109.24(18) . .
C8 C7 P1 110.17(18) . .
C9 C7 H7 108.4 . .
C8 C7 H7 108.4 . .
P1 C7 H7 108.4 . .
B2 B7 Cl7 122.65(14) . .
B2 B7 B3 60.50(12) . .
Cl7 B7 B3 123.64(14) . .
B2 B7 B11 106.99(15) . .
Cl7 B7 B11 120.91(14) . .
B3 B7 B11 107.06(14) . .
B2 B7 B8 107.84(14) . .
Cl7 B7 B8 122.07(14) . .
B3 B7 B8 59.36(12) . .
B11 B7 B8 60.01(11) . .
B2 B7 B6 59.87(12) . .
Cl7 B7 B6 120.20(14) . .
B3 B7 B6 108.31(15) . .
B11 B7 B6 59.59(12) . .
B8 B7 B6 108.19(14) . .
O2 C6 C5 117.58(18) . .
O2 C6 C1 119.38(17) . .
C5 C6 C1 123.03(18) . .
B1 B6 Cl6 119.94(14) . .
B1 B6 B11 106.74(14) . .
Cl6 B6 B11 126.48(14) . .
B1 B6 B2 60.66(12) . .
Cl6 B6 B2 118.11(14) . .
B11 B6 B2 106.38(14) . .
B1 B6 B7 107.74(15) . .
Cl6 B6 B7 121.31(14) . .
B11 B6 B7 59.60(12) . .
B2 B6 B7 59.09(12) . .
B1 B6 B10 59.75(12) . .
Cl6 B6 B10 124.38(14) . .
B11 B6 B10 59.60(12) . .
B2 B6 B10 108.13(14) . .
B7 B6 B10 107.91(14) . .
C10 C12 H12A 109.5 . .
C10 C12 H12B 109.5 . .
H12A C12 H12B 109.5 . .
C10 C12 H12C 109.5 . .
H12A C12 H12C 109.5 . .
H12B C12 H12C 109.5 . .
C14 C13 C15 111.2(2) . .
C14 C13 P2 110.44(14) . .
C15 C13 P2 109.93(15) . .
C14 C13 H13 108.4 . .
C15 C13 H13 108.4 . .
P2 C13 H13 108.4 . .
C13 C14 H14A 109.5 . .
C13 C14 H14B 109.5 . .
H14A C14 H14B 109.5 . .
C13 C14 H14C 109.5 . .
H14A C14 H14C 109.5 . .
H14B C14 H14C 109.5 . .
C17 C16 C18 111.80(17) . .
C17 C16 P2 112.28(14) . .
C18 C16 P2 108.38(14) . .
C17 C16 H16 108.1 . .
C18 C16 H16 108.1 . .
P2 C16 H16 108.1 . .
C13 C15 H15A 109.5 . .
C13 C15 H15B 109.5 . .
H15A C15 H15B 109.5 . .
C13 C15 H15C 109.5 . .
H15A C15 H15C 109.5 . .
H15B C15 H15C 109.5 . .
C16 C17 H17A 109.5 . .
C16 C17 H17B 109.5 . .
H17A C17 H17B 109.5 . .
C16 C17 H17C 109.5 . .
H17A C17 H17C 109.5 . .
H17B C17 H17C 109.5 . .
C16 C18 H18A 109.5 . .
C16 C18 H18B 109.5 . .
H18A C18 H18B 109.5 . .
C16 C18 H18C 109.5 . .
H18A C18 H18C 109.5 . .
H18B C18 H18C 109.5 . .
F3 C19 F4 109.78(19) . .
F3 C19 F2 109.9(2) . .
F4 C19 F2 109.7(2) . .
F3 C19 S1 109.76(16) . .
F4 C19 S1 109.65(16) . .
F2 C19 S1 108.06(15) . .
B2 C20 B5 115.31(14) . .
B2 C20 B4 114.88(15) . .
B5 C20 B4 62.87(12) . .
B2 C20 B1 63.08(12) . .
B5 C20 B1 62.88(12) . .
B4 C20 B1 114.99(14) . .
B2 C20 B3 62.85(12) . .
B5 C20 B3 115.12(15) . .
B4 C20 B3 62.68(12) . .
B1 C20 B3 115.24(14) . .
B2 C20 H20 117.4 . .
B5 C20 H20 117.4 . .
B4 C20 H20 117.7 . .
B1 C20 H20 117.4 . .
B3 C20 H20 117.5 . .
C10 C11 H11A 109.5 . .
C10 C11 H11B 109.5 . .
H11A C11 H11B 109.5 . .
C10 C11 H11C 109.5 . .
H11A C11 H11C 109.5 . .
H11B C11 H11C 109.5 . .
O3 B11 B6 126.87(16) . .
O3 B11 B7 118.20(16) . .
B6 B11 B7 60.81(12) . .
O3 B11 B10 126.62(16) . .
B6 B11 B10 60.85(12) . .
B7 B11 B10 109.88(14) . .
O3 B11 B9 118.32(15) . .
B6 B11 B9 109.44(14) . .
B7 B11 B9 109.26(14) . .
B10 B11 B9 60.59(12) . .
O3 B11 B8 113.22(15) . .
B6 B11 B8 109.50(14) . .
B7 B11 B8 60.43(12) . .
B10 B11 B8 109.63(14) . .
B9 B11 B8 60.54(12) . .
C11 C10 C12 113.5(2) . .
C11 C10 P1 112.94(17) . .
C12 C10 P1 111.76(18) . .
C11 C10 H10 106.0 . .
C12 C10 H10 106.0 . .
P1 C10 H10 106.0 . .
Cl10 B10 B1 121.92(14) . .
Cl10 B10 B5 119.55(14) . .
B1 B10 B5 60.28(12) . .
Cl10 B10 B11 124.85(14) . .
B1 B10 B11 106.12(14) . .
B5 B10 B11 106.41(14) . .
Cl10 B10 B9 120.65(13) . .
B1 B10 B9 107.42(14) . .
B5 B10 B9 59.31(12) . .
B11 B10 B9 59.73(12) . .
Cl10 B10 B6 124.47(14) . .
B1 B10 B6 59.03(12) . .
B5 B10 B6 107.31(15) . .
B11 B10 B6 59.55(12) . .
B9 B10 B6 107.73(14) . .
C7 C9 H9A 109.5 . .
C7 C9 H9B 109.5 . .
H9A C9 H9B 109.5 . .
C7 C9 H9C 109.5 . .
H9A C9 H9C 109.5 . .
H9B C9 H9C 109.5 . .
Cl9 B9 B5 122.50(14) . .
Cl9 B9 B4 122.25(13) . .
B5 B9 B4 60.47(12) . .
Cl9 B9 B11 122.14(14) . .
B5 B9 B11 106.79(14) . .
B4 B9 B11 106.83(14) . .
Cl9 B9 B10 121.33(13) . .
B5 B9 B10 59.85(12) . .
B4 B9 B10 108.39(14) . .
B11 B9 B10 59.68(11) . .
Cl9 B9 B8 121.39(14) . .
B5 B9 B8 107.83(14) . .
B4 B9 B8 59.36(12) . .
B11 B9 B8 59.90(11) . .
B10 B9 B8 108.39(14) . .

loop_
_geom_bond_atom_site_label_1
_geom_bond_atom_site_label_2
_geom_bond_distance
_geom_bond_site_symmetry_2
Pd1 C1 1.9652(19) .
Pd1 O5 2.2076(15) .
Pd1 P1 2.2944(7) .
Pd1 P2 2.3018(6) .
P1 O1 1.6416(15) .
P1 C7 1.806(2) .
P1 C10 1.856(2) .
S1 O4 1.4134(15) .
S1 O5 1.4245(15) .
S1 O3 1.5177(14) .
S1 C19 1.838(2) .
F1 C4 1.347(2) .
B1 C20 1.720(3) .
B1 Cl1 1.766(2) .
B1 B6 1.770(3) .
B1 B10 1.783(3) .
B1 B5 1.792(3) .
B1 B2 1.796(3) .
O1 C2 1.383(2) .
C1 C2 1.395(3) .
C1 C6 1.398(3) .
Cl2 B2 1.759(2) .
P2 O2 1.6419(15) .
P2 C16 1.818(2) .
P2 C13 1.822(2) .
F2 C19 1.316(3) .
B2 C20 1.713(3) .
B2 B7 1.772(3) .
B2 B6 1.787(3) .
B2 B3 1.791(3) .
O2 C6 1.379(2) .
C2 C3 1.387(3) .
F3 C19 1.310(3) .
B3 C20 1.722(3) .
B3 Cl3 1.764(2) .
B3 B8 1.775(3) .
B3 B7 1.784(3) .
B3 B4 1.788(3) .
O3 B11 1.460(2) .
C3 C4 1.376(3) .
C3 H3 0.9500 .
Cl4 B4 1.766(2) .
F4 C19 1.316(3) .
B4 C20 1.716(3) .
B4 B8 1.775(3) .
B4 B9 1.778(3) .
B4 B5 1.789(3) .
C4 C5 1.384(3) .
Cl5 B5 1.767(2) .
B5 C20 1.715(3) .
B5 B9 1.775(3) .
B5 B10 1.785(3) .
C5 C6 1.386(3) .
C5 H5 0.9500 .
C8 C7 1.531(4) .
C8 H8A 0.9800 .
C8 H8B 0.9800 .
C8 H8C 0.9800 .
Cl8 B8 1.773(2) .
B8 B11 1.794(3) .
B8 B7 1.801(3) .
B8 B9 1.805(3) .
C7 C9 1.519(4) .
C7 H7 1.0000 .
Cl7 B7 1.773(2) .
B7 B11 1.786(3) .
B7 B6 1.808(3) .
Cl6 B6 1.771(2) .
B6 B11 1.786(3) .
B6 B10 1.809(3) .
C12 C10 1.543(3) .
C12 H12A 0.9800 .
C12 H12B 0.9800 .
C12 H12C 0.9800 .
C13 C14 1.519(3) .
C13 C15 1.526(3) .
C13 H13 1.0000 .
C14 H14A 0.9800 .
C14 H14B 0.9800 .
C14 H14C 0.9800 .
C16 C17 1.532(3) .
C16 C18 1.534(3) .
C16 H16 1.0000 .
C15 H15A 0.9800 .
C15 H15B 0.9800 .
C15 H15C 0.9800 .
C17 H17A 0.9800 .
C17 H17B 0.9800 .
C17 H17C 0.9800 .
C18 H18A 0.9800 .
C18 H18B 0.9800 .
C18 H18C 0.9800 .
C20 H20 0.9700 .
C11 C10 1.519(3) .
C11 H11A 0.9800 .
C11 H11B 0.9800 .
C11 H11C 0.9800 .
B11 B10 1.787(3) .
B11 B9 1.788(3) .
C10 H10 1.0000 .
Cl10 B10 1.778(2) .
B10 B9 1.803(3) .
C9 H9A 0.9800 .
C9 H9B 0.9800 .
C9 H9C 0.9800 .
Cl9 B9 1.774(2) .

loop_
_geom_torsion_atom_site_label_1
_geom_torsion_atom_site_label_2
_geom_torsion_atom_site_label_3
_geom_torsion_atom_site_label_4
_geom_torsion
_geom_torsion_site_symmetry_1
_geom_torsion_site_symmetry_2
_geom_torsion_site_symmetry_3
_geom_torsion_site_symmetry_4
C7 P1 O1 C2 -126.91(15) . . . .
C10 P1 O1 C2 117.76(15) . . . .
Pd1 P1 O1 C2 -0.81(14) . . . .
Cl1 B1 B2 C20 111.03(16) . . . .
B6 B1 B2 C20 -134.46(15) . . . .
B10 B1 B2 C20 -96.00(15) . . . .
B5 B1 B2 C20 -32.55(13) . . . .
C20 B1 B2 Cl2 -111.45(17) . . . .
Cl1 B1 B2 Cl2 -0.4(2) . . . .
B6 B1 B2 Cl2 114.08(17) . . . .
B10 B1 B2 Cl2 152.55(14) . . . .
B5 B1 B2 Cl2 -144.00(14) . . . .
C20 B1 B2 B7 96.49(16) . . . .
Cl1 B1 B2 B7 -152.48(14) . . . .
B6 B1 B2 B7 -37.98(14) . . . .
B10 B1 B2 B7 0.49(19) . . . .
B5 B1 B2 B7 63.94(18) . . . .
C20 B1 B2 B6 134.46(15) . . . .
Cl1 B1 B2 B6 -114.51(17) . . . .
B10 B1 B2 B6 38.47(14) . . . .
B5 B1 B2 B6 101.91(16) . . . .
C20 B1 B2 B3 32.90(14) . . . .
Cl1 B1 B2 B3 143.94(14) . . . .
B6 B1 B2 B3 -101.56(16) . . . .
B10 B1 B2 B3 -63.09(18) . . . .
B5 B1 B2 B3 0.36(19) . . . .
C16 P2 O2 C6 129.47(14) . . . .
C13 P2 O2 C6 -117.37(15) . . . .
Pd1 P2 O2 C6 6.24(15) . . . .
P1 O1 C2 C3 -179.57(15) . . . .
P1 O1 C2 C1 0.5(2) . . . .
C6 C1 C2 O1 179.28(18) . . . .
Pd1 C1 C2 O1 0.2(3) . . . .
C6 C1 C2 C3 -0.7(3) . . . .
Pd1 C1 C2 C3 -179.73(16) . . . .
Cl2 B2 B3 C20 111.85(17) . . . .
B7 B2 B3 C20 -133.68(15) . . . .
B6 B2 B3 C20 -95.65(16) . . . .
B1 B2 B3 C20 -32.83(14) . . . .
C20 B2 B3 Cl3 -109.31(16) . . . .
Cl2 B2 B3 Cl3 2.5(2) . . . .
B7 B2 B3 Cl3 117.01(17) . . . .
B6 B2 B3 Cl3 155.04(14) . . . .
B1 B2 B3 Cl3 -142.14(14) . . . .
C20 B2 B3 B8 95.83(15) . . . .
Cl2 B2 B3 B8 -152.33(14) . . . .
B7 B2 B3 B8 -37.86(14) . . . .
B6 B2 B3 B8 0.18(19) . . . .
B1 B2 B3 B8 62.99(18) . . . .
C20 B2 B3 B7 133.68(15) . . . .
Cl2 B2 B3 B7 -114.47(17) . . . .
B6 B2 B3 B7 38.04(14) . . . .
B1 B2 B3 B7 100.85(16) . . . .
C20 B2 B3 B4 32.71(13) . . . .
Cl2 B2 B3 B4 144.55(14) . . . .
B7 B2 B3 B4 -100.98(16) . . . .
B6 B2 B3 B4 -62.94(18) . . . .
B1 B2 B3 B4 -0.13(19) . . . .
O4 S1 O3 B11 -7.4(2) . . . .
O5 S1 O3 B11 129.43(18) . . . .
C19 S1 O3 B11 -122.17(19) . . . .
O1 C2 C3 C4 179.88(19) . . . .
C1 C2 C3 C4 -0.2(3) . . . .
Cl3 B3 B4 C20 109.25(17) . . . .
B8 B3 B4 C20 -133.74(15) . . . .
B7 B3 B4 C20 -95.43(16) . . . .
B2 B3 B4 C20 -32.64(13) . . . .
C20 B3 B4 Cl4 -110.19(17) . . . .
Cl3 B3 B4 Cl4 -0.9(2) . . . .
B8 B3 B4 Cl4 116.07(17) . . . .
B7 B3 B4 Cl4 154.38(14) . . . .
B2 B3 B4 Cl4 -142.83(14) . . . .
C20 B3 B4 B8 133.74(15) . . . .
Cl3 B3 B4 B8 -117.01(17) . . . .
B7 B3 B4 B8 38.31(14) . . . .
B2 B3 B4 B8 101.10(16) . . . .
C20 B3 B4 B9 95.81(15) . . . .
Cl3 B3 B4 B9 -154.95(14) . . . .
B8 B3 B4 B9 -37.93(14) . . . .
B7 B3 B4 B9 0.4(2) . . . .
B2 B3 B4 B9 63.17(18) . . . .
C20 B3 B4 B5 32.49(14) . . . .
Cl3 B3 B4 B5 141.74(14) . . . .
B8 B3 B4 B5 -101.25(16) . . . .
B7 B3 B4 B5 -62.94(18) . . . .
B2 B3 B4 B5 -0.15(19) . . . .
C2 C3 C4 F1 -178.68(19) . . . .
C2 C3 C4 C5 0.9(3) . . . .
O4 S1 O5 Pd1 6.8(2) . . . .
O3 S1 O5 Pd1 -127.10(17) . . . .
C19 S1 O5 Pd1 128.17(18) . . . .
Cl4 B4 B5 C20 110.60(16) . . . .
B8 B4 B5 C20 -95.97(16) . . . .
B9 B4 B5 C20 -134.04(15) . . . .
B3 B4 B5 C20 -32.61(14) . . . .
C20 B4 B5 Cl5 -110.60(17) . . . .
Cl4 B4 B5 Cl5 0.0(2) . . . .
B8 B4 B5 Cl5 153.42(14) . . . .
B9 B4 B5 Cl5 115.36(17) . . . .
B3 B4 B5 Cl5 -143.21(14) . . . .
C20 B4 B5 B9 134.04(15) . . . .
Cl4 B4 B5 B9 -115.35(16) . . . .
B8 B4 B5 B9 38.07(14) . . . .
B3 B4 B5 B9 101.43(16) . . . .
C20 B4 B5 B10 96.35(15) . . . .
Cl4 B4 B5 B10 -153.05(14) . . . .
B8 B4 B5 B10 0.37(19) . . . .
B9 B4 B5 B10 -37.70(14) . . . .
B3 B4 B5 B10 63.74(18) . . . .
C20 B4 B5 B1 32.98(13) . . . .
Cl4 B4 B5 B1 143.59(14) . . . .
B8 B4 B5 B1 -62.99(18) . . . .
B9 B4 B5 B1 -101.06(15) . . . .
B3 B4 B5 B1 0.37(19) . . . .
Cl1 B1 B5 C20 -110.60(17) . . . .
B6 B1 B5 C20 96.15(16) . . . .
B10 B1 B5 C20 134.49(15) . . . .
B2 B1 B5 C20 32.50(13) . . . .
C20 B1 B5 Cl5 110.83(16) . . . .
Cl1 B1 B5 Cl5 0.2(2) . . . .
B6 B1 B5 Cl5 -153.02(14) . . . .
B10 B1 B5 Cl5 -114.68(16) . . . .
B2 B1 B5 Cl5 143.32(14) . . . .
C20 B1 B5 B9 -96.27(15) . . . .
Cl1 B1 B5 B9 153.13(14) . . . .
B6 B1 B5 B9 -0.1(2) . . . .
B10 B1 B5 B9 38.22(14) . . . .
B2 B1 B5 B9 -63.77(18) . . . .
C20 B1 B5 B10 -134.49(15) . . . .
Cl1 B1 B5 B10 114.91(17) . . . .
B6 B1 B5 B10 -38.34(14) . . . .
B2 B1 B5 B10 -102.00(16) . . . .
C20 B1 B5 B4 -32.94(13) . . . .
Cl1 B1 B5 B4 -143.54(15) . . . .
B6 B1 B5 B4 63.21(19) . . . .
B10 B1 B5 B4 101.55(16) . . . .
B2 B1 B5 B4 -0.45(19) . . . .
F1 C4 C5 C6 178.93(19) . . . .
C3 C4 C5 C6 -0.6(3) . . . .
C20 B4 B8 Cl8 151.05(14) . . . .
Cl4 B4 B8 Cl8 3.5(2) . . . .
B9 B4 B8 Cl8 -110.32(17) . . . .
B3 B4 B8 Cl8 111.37(17) . . . .
B5 B4 B8 Cl8 -147.77(14) . . . .
C20 B4 B8 B3 39.68(13) . . . .
Cl4 B4 B8 B3 -107.83(18) . . . .
B9 B4 B8 B3 138.31(15) . . . .
B5 B4 B8 B3 100.86(16) . . . .
C20 B4 B8 B11 -60.82(17) . . . .
Cl4 B4 B8 B11 151.66(15) . . . .
B9 B4 B8 B11 37.81(13) . . . .
B3 B4 B8 B11 -100.50(15) . . . .
B5 B4 B8 B11 0.35(19) . . . .
C20 B4 B8 B7 1.87(18) . . . .
Cl4 B4 B8 B7 -145.65(15) . . . .
B9 B4 B8 B7 100.50(15) . . . .
B3 B4 B8 B7 -37.81(14) . . . .
B5 B4 B8 B7 63.04(18) . . . .
C20 B4 B8 B9 -98.63(15) . . . .
Cl4 B4 B8 B9 113.86(18) . . . .
B3 B4 B8 B9 -138.31(15) . . . .
B5 B4 B8 B9 -37.45(14) . . . .
C20 B3 B8 Cl8 -151.81(14) . . . .
Cl3 B3 B8 Cl8 -5.4(2) . . . .
B7 B3 B8 Cl8 110.08(17) . . . .
B4 B3 B8 Cl8 -112.36(17) . . . .
B2 B3 B8 Cl8 147.33(14) . . . .
C20 B3 B8 B4 -39.45(13) . . . .
Cl3 B3 B8 B4 106.91(18) . . . .
B7 B3 B8 B4 -137.56(15) . . . .
B2 B3 B8 B4 -100.31(16) . . . .
C20 B3 B8 B11 60.44(17) . . . .
Cl3 B3 B8 B11 -153.20(15) . . . .
B7 B3 B8 B11 -37.67(14) . . . .
B4 B3 B8 B11 99.89(15) . . . .
B2 B3 B8 B11 -0.42(19) . . . .
C20 B3 B8 B7 98.11(15) . . . .
Cl3 B3 B8 B7 -115.53(18) . . . .
B4 B3 B8 B7 137.56(15) . . . .
B2 B3 B8 B7 37.25(14) . . . .
C20 B3 B8 B9 -2.35(18) . . . .
Cl3 B3 B8 B9 144.02(15) . . . .
B7 B3 B8 B9 -100.45(15) . . . .
B4 B3 B8 B9 37.10(13) . . . .
B2 B3 B8 B9 -63.21(18) . . . .
O1 P1 C7 C9 60.18(19) . . . .
C10 P1 C7 C9 167.12(17) . . . .
Pd1 P1 C7 C9 -55.1(2) . . . .
O1 P1 C7 C8 -176.33(17) . . . .
C10 P1 C7 C8 -69.4(2) . . . .
Pd1 P1 C7 C8 68.4(2) . . . .
C20 B2 B7 Cl7 -152.94(14) . . . .
Cl2 B2 B7 Cl7 -5.2(3) . . . .
B6 B2 B7 Cl7 108.60(17) . . . .
B3 B2 B7 Cl7 -113.17(18) . . . .
B1 B2 B7 Cl7 145.76(15) . . . .
C20 B2 B7 B3 -39.76(13) . . . .
Cl2 B2 B7 B3 107.99(18) . . . .
B6 B2 B7 B3 -138.23(15) . . . .
B1 B2 B7 B3 -101.06(16) . . . .
C20 B2 B7 B11 60.58(18) . . . .
Cl2 B2 B7 B11 -151.66(15) . . . .
B6 B2 B7 B11 -37.88(14) . . . .
B3 B2 B7 B11 100.34(15) . . . .
B1 B2 B7 B11 -0.72(19) . . . .
C20 B2 B7 B8 -2.63(19) . . . .
Cl2 B2 B7 B8 145.13(15) . . . .
B6 B2 B7 B8 -101.09(15) . . . .
B3 B2 B7 B8 37.13(14) . . . .
B1 B2 B7 B8 -63.93(18) . . . .
C20 B2 B7 B6 98.46(15) . . . .
Cl2 B2 B7 B6 -113.78(18) . . . .
B3 B2 B7 B6 138.23(15) . . . .
B1 B2 B7 B6 37.16(14) . . . .
C20 B3 B7 B2 39.33(13) . . . .
Cl3 B3 B7 B2 -106.36(18) . . . .
B8 B3 B7 B2 138.09(15) . . . .
B4 B3 B7 B2 100.27(16) . . . .
C20 B3 B7 Cl7 150.93(14) . . . .
Cl3 B3 B7 Cl7 5.2(3) . . . .
B8 B3 B7 Cl7 -110.31(18) . . . .
B4 B3 B7 Cl7 -148.13(15) . . . .
B2 B3 B7 Cl7 111.60(18) . . . .
C20 B3 B7 B11 -60.90(17) . . . .
Cl3 B3 B7 B11 153.41(15) . . . .
B8 B3 B7 B11 37.87(14) . . . .
B4 B3 B7 B11 0.04(19) . . . .
B2 B3 B7 B11 -100.23(16) . . . .
C20 B3 B7 B8 -98.76(15) . . . .
Cl3 B3 B7 B8 115.54(19) . . . .
B4 B3 B7 B8 -37.82(14) . . . .
B2 B3 B7 B8 -138.09(15) . . . .
C20 B3 B7 B6 1.97(18) . . . .
Cl3 B3 B7 B6 -143.73(16) . . . .
B8 B3 B7 B6 100.73(15) . . . .
B4 B3 B7 B6 62.91(18) . . . .
B2 B3 B7 B6 -37.37(14) . . . .
Cl8 B8 B7 B2 -149.29(14) . . . .
B4 B8 B7 B2 0.48(19) . . . .
B3 B8 B7 B2 -37.64(14) . . . .
B11 B8 B7 B2 99.71(16) . . . .
B9 B8 B7 B2 63.38(18) . . . .
Cl8 B8 B7 Cl7 1.2(2) . . . .
B4 B8 B7 Cl7 151.00(14) . . . .
B3 B8 B7 Cl7 112.88(17) . . . .
B11 B8 B7 Cl7 -109.77(17) . . . .
B9 B8 B7 Cl7 -146.10(14) . . . .
Cl8 B8 B7 B3 -111.65(17) . . . .
B4 B8 B7 B3 38.12(14) . . . .
B11 B8 B7 B3 137.35(15) . . . .
B9 B8 B7 B3 101.02(16) . . . .
Cl8 B8 B7 B11 111.00(16) . . . .
B4 B8 B7 B11 -99.23(15) . . . .
B3 B8 B7 B11 -137.35(15) . . . .
B9 B8 B7 B11 -36.33(14) . . . .
Cl8 B8 B7 B6 147.41(14) . . . .
B4 B8 B7 B6 -62.82(18) . . . .
B3 B8 B7 B6 -100.94(16) . . . .
B11 B8 B7 B6 36.41(14) . . . .
B9 B8 B7 B6 0.08(19) . . . .
P2 O2 C6 C5 175.12(16) . . . .
P2 O2 C6 C1 -4.6(2) . . . .
C4 C5 C6 O2 180.00(19) . . . .
C4 C5 C6 C1 -0.3(3) . . . .
C2 C1 C6 O2 -179.40(17) . . . .
Pd1 C1 C6 O2 -0.3(3) . . . .
C2 C1 C6 C5 0.9(3) . . . .
Pd1 C1 C6 C5 180.00(16) . . . .
C20 B1 B6 Cl6 -146.35(14) . . . .
Cl1 B1 B6 Cl6 0.3(2) . . . .
B10 B1 B6 Cl6 114.74(17) . . . .
B5 B1 B6 Cl6 152.50(14) . . . .
B2 B1 B6 Cl6 -107.46(17) . . . .
C20 B1 B6 B11 60.82(18) . . . .
Cl1 B1 B6 B11 -152.57(15) . . . .
B10 B1 B6 B11 -38.09(14) . . . .
B5 B1 B6 B11 -0.32(19) . . . .
B2 B1 B6 B11 99.71(16) . . . .
C20 B1 B6 B2 -38.89(13) . . . .
Cl1 B1 B6 B2 107.72(18) . . . .
B10 B1 B6 B2 -137.81(15) . . . .
B5 B1 B6 B2 -100.04(16) . . . .
C20 B1 B6 B7 -1.88(19) . . . .
Cl1 B1 B6 B7 144.73(15) . . . .
B10 B1 B6 B7 -100.80(15) . . . .
B5 B1 B6 B7 -63.03(18) . . . .
B2 B1 B6 B7 37.01(14) . . . .
C20 B1 B6 B10 98.92(15) . . . .
Cl1 B1 B6 B10 -114.47(18) . . . .
B5 B1 B6 B10 37.77(14) . . . .
B2 B1 B6 B10 137.81(15) . . . .
C20 B2 B6 B1 38.98(13) . . . .
Cl2 B2 B6 B1 -108.45(18) . . . .
B7 B2 B6 B1 138.06(15) . . . .
B3 B2 B6 B1 100.46(16) . . . .
C20 B2 B6 Cl6 149.39(14) . . . .
Cl2 B2 B6 Cl6 2.0(2) . . . .
B7 B2 B6 Cl6 -111.52(16) . . . .
B3 B2 B6 Cl6 -149.12(14) . . . .
B1 B2 B6 Cl6 110.42(16) . . . .
C20 B2 B6 B11 -61.35(18) . . . .
Cl2 B2 B6 B11 151.22(15) . . . .
B7 B2 B6 B11 37.74(14) . . . .
B3 B2 B6 B11 0.14(19) . . . .
B1 B2 B6 B11 -100.32(16) . . . .
C20 B2 B6 B7 -99.09(15) . . . .
Cl2 B2 B6 B7 113.48(18) . . . .
B3 B2 B6 B7 -37.60(14) . . . .
B1 B2 B6 B7 -138.06(15) . . . .
C20 B2 B6 B10 1.35(19) . . . .
Cl2 B2 B6 B10 -146.08(15) . . . .
B7 B2 B6 B10 100.44(15) . . . .
B3 B2 B6 B10 62.84(18) . . . .
B1 B2 B6 B10 -37.63(14) . . . .
B2 B7 B6 B1 -37.71(14) . . . .
Cl7 B7 B6 B1 -150.28(14) . . . .
B3 B7 B6 B1 -0.06(19) . . . .
B11 B7 B6 B1 99.38(16) . . . .
B8 B7 B6 B1 62.79(18) . . . .
B2 B7 B6 Cl6 106.18(17) . . . .
Cl7 B7 B6 Cl6 -6.4(2) . . . .
B3 B7 B6 Cl6 143.82(14) . . . .
B11 B7 B6 Cl6 -116.74(17) . . . .
B8 B7 B6 Cl6 -153.33(14) . . . .
B2 B7 B6 B11 -137.09(15) . . . .
Cl7 B7 B6 B11 110.34(17) . . . .
B3 B7 B6 B11 -99.44(16) . . . .
B8 B7 B6 B11 -36.59(14) . . . .
Cl7 B7 B6 B2 -112.57(17) . . . .
B3 B7 B6 B2 37.65(14) . . . .
B11 B7 B6 B2 137.09(15) . . . .
B8 B7 B6 B2 100.50(16) . . . .
B2 B7 B6 B10 -100.81(16) . . . .
Cl7 B7 B6 B10 146.61(14) . . . .
B3 B7 B6 B10 -63.17(18) . . . .
B11 B7 B6 B10 36.28(14) . . . .
B8 B7 B6 B10 -0.32(19) . . . .
O2 P2 C13 C14 174.81(15) . . . .
C16 P2 C13 C14 -78.03(17) . . . .
Pd1 P2 C13 C14 61.43(17) . . . .
O2 P2 C13 C15 51.74(17) . . . .
C16 P2 C13 C15 158.90(16) . . . .
Pd1 P2 C13 C15 -61.64(17) . . . .
O2 P2 C16 C17 53.84(16) . . . .
C13 P2 C16 C17 -54.00(17) . . . .
Pd1 P2 C16 C17 166.57(12) . . . .
O2 P2 C16 C18 -70.15(15) . . . .
C13 P2 C16 C18 -177.99(13) . . . .
Pd1 P2 C16 C18 42.58(15) . . . .
O4 S1 C19 F3 -55.73(18) . . . .
O5 S1 C19 F3 175.31(15) . . . .
O3 S1 C19 F3 63.86(17) . . . .
O4 S1 C19 F4 -176.39(15) . . . .
O5 S1 C19 F4 54.64(18) . . . .
O3 S1 C19 F4 -56.80(17) . . . .
O4 S1 C19 F2 64.11(19) . . . .
O5 S1 C19 F2 -64.85(19) . . . .
O3 S1 C19 F2 -176.30(17) . . . .
Cl2 B2 C20 B5 145.33(15) . . . .
B7 B2 C20 B5 -66.20(19) . . . .
B6 B2 C20 B5 -2.9(2) . . . .
B3 B2 C20 B5 -106.58(17) . . . .
B1 B2 C20 B5 36.34(15) . . . .
Cl2 B2 C20 B4 -144.35(15) . . . .
B7 B2 C20 B4 4.1(2) . . . .
B6 B2 C20 B4 67.41(19) . . . .
B3 B2 C20 B4 -36.25(15) . . . .
B1 B2 C20 B4 106.67(17) . . . .
Cl2 B2 C20 B1 108.99(18) . . . .
B7 B2 C20 B1 -102.54(16) . . . .
B6 B2 C20 B1 -39.25(14) . . . .
B3 B2 C20 B1 -142.92(15) . . . .
Cl2 B2 C20 B3 -108.10(18) . . . .
B7 B2 C20 B3 40.38(14) . . . .
B6 B2 C20 B3 103.67(15) . . . .
B1 B2 C20 B3 142.92(15) . . . .
Cl5 B5 C20 B2 -144.80(15) . . . .
B9 B5 C20 B2 66.35(18) . . . .
B10 B5 C20 B2 3.2(2) . . . .
B4 B5 C20 B2 106.31(17) . . . .
B1 B5 C20 B2 -36.41(15) . . . .
Cl5 B5 C20 B4 108.89(17) . . . .
B9 B5 C20 B4 -39.95(13) . . . .
B10 B5 C20 B4 -103.09(16) . . . .
B1 B5 C20 B4 -142.72(15) . . . .
Cl5 B5 C20 B1 -108.39(17) . . . .
B9 B5 C20 B1 102.77(15) . . . .
B10 B5 C20 B1 39.63(13) . . . .
B4 B5 C20 B1 142.72(15) . . . .
Cl5 B5 C20 B3 144.81(15) . . . .
B9 B5 C20 B3 -4.03(19) . . . .
B10 B5 C20 B3 -67.17(18) . . . .
B4 B5 C20 B3 35.92(15) . . . .
B1 B5 C20 B3 -106.80(16) . . . .
Cl4 B4 C20 B2 145.51(15) . . . .
B8 B4 C20 B2 -3.8(2) . . . .
B9 B4 C20 B2 -67.13(18) . . . .
B3 B4 C20 B2 36.32(15) . . . .
B5 B4 C20 B2 -106.97(17) . . . .
Cl4 B4 C20 B5 -107.52(17) . . . .
B8 B4 C20 B5 103.14(15) . . . .
B9 B4 C20 B5 39.84(13) . . . .
B3 B4 C20 B5 143.28(15) . . . .
Cl4 B4 C20 B1 -144.03(15) . . . .
B8 B4 C20 B1 66.64(18) . . . .
B9 B4 C20 B1 3.3(2) . . . .
B3 B4 C20 B1 106.78(17) . . . .
B5 B4 C20 B1 -36.50(15) . . . .
Cl4 B4 C20 B3 109.19(17) . . . .
B8 B4 C20 B3 -40.14(14) . . . .
B9 B4 C20 B3 -103.45(15) . . . .
B5 B4 C20 B3 -143.28(15) . . . .
Cl1 B1 C20 B2 -107.77(17) . . . .
B6 B1 C20 B2 39.80(14) . . . .
B10 B1 C20 B2 103.34(15) . . . .
B5 B1 C20 B2 143.00(15) . . . .
Cl1 B1 C20 B5 109.23(17) . . . .
B6 B1 C20 B5 -103.20(16) . . . .
B10 B1 C20 B5 -39.66(14) . . . .
B2 B1 C20 B5 -143.00(15) . . . .
Cl1 B1 C20 B4 145.73(15) . . . .
B6 B1 C20 B4 -66.70(19) . . . .
B10 B1 C20 B4 -3.2(2) . . . .
B5 B1 C20 B4 36.50(15) . . . .
B2 B1 C20 B4 -106.50(17) . . . .
Cl1 B1 C20 B3 -144.15(15) . . . .
B6 B1 C20 B3 3.4(2) . . . .
B10 B1 C20 B3 66.95(18) . . . .
B5 B1 C20 B3 106.62(17) . . . .
B2 B1 C20 B3 -36.38(15) . . . .
Cl3 B3 C20 B2 108.36(17) . . . .
B8 B3 C20 B2 -102.79(15) . . . .
B7 B3 C20 B2 -39.89(13) . . . .
B4 B3 C20 B2 -142.86(15) . . . .
Cl3 B3 C20 B5 -144.78(14) . . . .
B8 B3 C20 B5 4.08(19) . . . .
B7 B3 C20 B5 66.98(18) . . . .
B4 B3 C20 B5 -35.99(15) . . . .
B2 B3 C20 B5 106.86(16) . . . .
Cl3 B3 C20 B4 -108.78(17) . . . .
B8 B3 C20 B4 40.07(13) . . . .
B7 B3 C20 B4 102.97(15) . . . .
B2 B3 C20 B4 142.86(15) . . . .
Cl3 B3 C20 B1 144.82(14) . . . .
B8 B3 C20 B1 -66.32(18) . . . .
B7 B3 C20 B1 -3.4(2) . . . .
B4 B3 C20 B1 -106.39(17) . . . .
B2 B3 C20 B1 36.47(15) . . . .
S1 O3 B11 B6 -29.6(3) . . . .
S1 O3 B11 B7 -102.8(2) . . . .
S1 O3 B11 B10 48.8(3) . . . .
S1 O3 B11 B9 121.65(17) . . . .
S1 O3 B11 B8 -170.48(13) . . . .
B1 B6 B11 O3 153.98(18) . . . .
Cl6 B6 B11 O3 3.5(3) . . . .
B2 B6 B11 O3 -142.44(18) . . . .
B7 B6 B11 O3 -104.9(2) . . . .
B10 B6 B11 O3 115.8(2) . . . .
B1 B6 B11 B7 -101.09(16) . . . .
Cl6 B6 B11 B7 108.39(18) . . . .
B2 B6 B11 B7 -37.51(14) . . . .
B10 B6 B11 B7 -139.25(15) . . . .
B1 B6 B11 B10 38.16(14) . . . .
Cl6 B6 B11 B10 -112.36(19) . . . .
B2 B6 B11 B10 101.75(15) . . . .
B7 B6 B11 B10 139.25(15) . . . .
B1 B6 B11 B9 0.65(19) . . . .
Cl6 B6 B11 B9 -149.87(15) . . . .
B2 B6 B11 B9 64.24(18) . . . .
B7 B6 B11 B9 101.74(16) . . . .
B10 B6 B11 B9 -37.51(14) . . . .
B1 B6 B11 B8 -63.99(18) . . . .
Cl6 B6 B11 B8 145.49(15) . . . .
B2 B6 B11 B8 -0.40(19) . . . .
B7 B6 B11 B8 37.10(14) . . . .
B10 B6 B11 B8 -102.15(16) . . . .
B2 B7 B11 O3 156.71(16) . . . .
Cl7 B7 B11 O3 9.5(2) . . . .
B3 B7 B11 O3 -139.70(16) . . . .
B8 B7 B11 O3 -102.13(18) . . . .
B6 B7 B11 O3 118.70(18) . . . .
B2 B7 B11 B6 38.01(14) . . . .
Cl7 B7 B11 B6 -109.18(17) . . . .
B3 B7 B11 B6 101.60(16) . . . .
B8 B7 B11 B6 139.17(15) . . . .
B2 B7 B11 B10 0.70(19) . . . .
Cl7 B7 B11 B10 -146.49(14) . . . .
B3 B7 B11 B10 64.29(18) . . . .
B8 B7 B11 B10 101.86(16) . . . .
B6 B7 B11 B10 -37.31(14) . . . .
B2 B7 B11 B9 -64.04(18) . . . .
Cl7 B7 B11 B9 148.78(14) . . . .
B3 B7 B11 B9 -0.45(19) . . . .
B8 B7 B11 B9 37.13(14) . . . .
B6 B7 B11 B9 -102.04(16) . . . .
B2 B7 B11 B8 -101.16(15) . . . .
Cl7 B7 B11 B8 111.65(17) . . . .
B3 B7 B11 B8 -37.57(14) . . . .
B6 B7 B11 B8 -139.17(15) . . . .
Cl8 B8 B11 O3 0.2(2) . . . .
B4 B8 B11 O3 -148.32(15) . . . .
B3 B8 B11 O3 148.14(15) . . . .
B7 B8 B11 O3 110.36(17) . . . .
B9 B8 B11 O3 -110.52(17) . . . .
Cl8 B8 B11 B6 -147.41(14) . . . .
B4 B8 B11 B6 64.05(18) . . . .
B3 B8 B11 B6 0.52(19) . . . .
B7 B8 B11 B6 -37.27(14) . . . .
B9 B8 B11 B6 101.86(16) . . . .
Cl8 B8 B11 B7 -110.14(17) . . . .
B4 B8 B11 B7 101.32(16) . . . .
B3 B8 B11 B7 37.78(14) . . . .
B9 B8 B11 B7 139.13(15) . . . .
Cl8 B8 B11 B10 147.58(14) . . . .
B4 B8 B11 B10 -0.96(19) . . . .
B3 B8 B11 B10 -64.50(18) . . . .
B7 B8 B11 B10 -102.28(16) . . . .
B9 B8 B11 B10 36.85(14) . . . .
Cl8 B8 B11 B9 110.73(17) . . . .
B4 B8 B11 B9 -37.81(14) . . . .
B3 B8 B11 B9 -101.35(15) . . . .
B7 B8 B11 B9 -139.13(15) . . . .
O1 P1 C10 C11 -160.11(19) . . . .
C7 P1 C10 C11 91.9(2) . . . .
Pd1 P1 C10 C11 -48.6(2) . . . .
O1 P1 C10 C12 70.45(19) . . . .
C7 P1 C10 C12 -37.5(2) . . . .
Pd1 P1 C10 C12 -178.07(15) . . . .
C20 B1 B10 Cl10 147.19(14) . . . .
Cl1 B1 B10 Cl10 -0.5(2) . . . .
B6 B1 B10 Cl10 -113.82(17) . . . .
B5 B1 B10 Cl10 108.26(17) . . . .
B2 B1 B10 Cl10 -151.81(14) . . . .
C20 B1 B10 B5 38.92(13) . . . .
Cl1 B1 B10 B5 -108.75(18) . . . .
B6 B1 B10 B5 137.92(15) . . . .
B2 B1 B10 B5 99.93(16) . . . .
C20 B1 B10 B11 -61.07(17) . . . .
Cl1 B1 B10 B11 151.26(14) . . . .
B6 B1 B10 B11 37.93(13) . . . .
B5 B1 B10 B11 -99.99(15) . . . .
B2 B1 B10 B11 -0.06(19) . . . .
C20 B1 B10 B9 1.60(18) . . . .
Cl1 B1 B10 B9 -146.08(15) . . . .
B6 B1 B10 B9 100.59(15) . . . .
B5 B1 B10 B9 -37.33(14) . . . .
B2 B1 B10 B9 62.60(18) . . . .
C20 B1 B10 B6 -98.99(15) . . . .
Cl1 B1 B10 B6 113.33(18) . . . .
B5 B1 B10 B6 -137.92(15) . . . .
B2 B1 B10 B6 -37.99(14) . . . .
C20 B5 B10 Cl10 -151.20(14) . . . .
Cl5 B5 B10 Cl10 -4.3(2) . . . .
B9 B5 B10 Cl10 110.18(16) . . . .
B4 B5 B10 Cl10 147.44(14) . . . .
B1 B5 B10 Cl10 -112.11(16) . . . .
C20 B5 B10 B1 -39.09(13) . . . .
Cl5 B5 B10 B1 107.76(18) . . . .
B9 B5 B10 B1 -137.72(15) . . . .
B4 B5 B10 B1 -100.46(16) . . . .
C20 B5 B10 B11 60.42(17) . . . .
Cl5 B5 B10 B11 -152.72(15) . . . .
B9 B5 B10 B11 -38.20(13) . . . .
B4 B5 B10 B11 -0.95(19) . . . .
B1 B5 B10 B11 99.51(15) . . . .
C20 B5 B10 B9 98.62(15) . . . .
Cl5 B5 B10 B9 -114.52(18) . . . .
B4 B5 B10 B9 37.26(14) . . . .
B1 B5 B10 B9 137.72(15) . . . .
C20 B5 B10 B6 -2.09(19) . . . .
Cl5 B5 B10 B6 144.77(15) . . . .
B9 B5 B10 B6 -100.71(15) . . . .
B4 B5 B10 B6 -63.45(18) . . . .
B1 B5 B10 B6 37.00(14) . . . .
O3 B11 B10 Cl10 -3.2(3) . . . .
B6 B11 B10 Cl10 113.00(17) . . . .
B7 B11 B10 Cl10 150.30(14) . . . .
B9 B11 B10 Cl10 -108.23(17) . . . .
B8 B11 B10 Cl10 -145.06(15) . . . .
O3 B11 B10 B1 -153.88(17) . . . .
B6 B11 B10 B1 -37.69(13) . . . .
B7 B11 B10 B1 -0.39(19) . . . .
B9 B11 B10 B1 101.08(15) . . . .
B8 B11 B10 B1 64.25(18) . . . .
O3 B11 B10 B5 143.05(18) . . . .
B6 B11 B10 B5 -100.76(15) . . . .
B7 B11 B10 B5 -63.46(18) . . . .
B9 B11 B10 B5 38.01(13) . . . .
B8 B11 B10 B5 1.18(19) . . . .
O3 B11 B10 B9 105.0(2) . . . .
B6 B11 B10 B9 -138.76(15) . . . .
B7 B11 B10 B9 -101.47(15) . . . .
B8 B11 B10 B9 -36.83(14) . . . .
O3 B11 B10 B6 -116.2(2) . . . .
B7 B11 B10 B6 37.29(14) . . . .
B9 B11 B10 B6 138.76(15) . . . .
B8 B11 B10 B6 101.93(16) . . . .
B1 B6 B10 Cl10 109.63(17) . . . .
Cl6 B6 B10 Cl10 2.1(2) . . . .
B11 B6 B10 Cl10 -113.60(17) . . . .
B2 B6 B10 Cl10 147.66(15) . . . .
B7 B6 B10 Cl10 -149.87(14) . . . .
Cl6 B6 B10 B1 -107.53(18) . . . .
B11 B6 B10 B1 136.77(15) . . . .
B2 B6 B10 B1 38.03(14) . . . .
B7 B6 B10 B1 100.49(16) . . . .
B1 B6 B10 B5 -37.56(14) . . . .
Cl6 B6 B10 B5 -145.09(15) . . . .
B11 B6 B10 B5 99.21(15) . . . .
B2 B6 B10 B5 0.47(19) . . . .
B7 B6 B10 B5 62.93(18) . . . .
B1 B6 B10 B11 -136.77(15) . . . .
Cl6 B6 B10 B11 115.71(18) . . . .
B2 B6 B10 B11 -98.74(16) . . . .
B7 B6 B10 B11 -36.27(14) . . . .
B1 B6 B10 B9 -100.07(15) . . . .
Cl6 B6 B10 B9 152.41(14) . . . .
B11 B6 B10 B9 36.70(13) . . . .
B2 B6 B10 B9 -62.04(18) . . . .
B7 B6 B10 B9 0.43(19) . . . .
C20 B5 B9 Cl9 150.83(14) . . . .
Cl5 B5 B9 Cl9 3.4(2) . . . .
B10 B5 B9 Cl9 -110.06(17) . . . .
B4 B5 B9 Cl9 111.49(17) . . . .
B1 B5 B9 Cl9 -147.82(14) . . . .
C20 B5 B9 B4 39.34(13) . . . .
Cl5 B5 B9 B4 -108.08(17) . . . .
B10 B5 B9 B4 138.45(15) . . . .
B1 B5 B9 B4 100.69(16) . . . .
C20 B5 B9 B11 -60.83(17) . . . .
Cl5 B5 B9 B11 151.74(14) . . . .
B10 B5 B9 B11 38.27(13) . . . .
B4 B5 B9 B11 -100.18(15) . . . .
B1 B5 B9 B11 0.51(19) . . . .
C20 B5 B9 B10 -99.11(15) . . . .
Cl5 B5 B9 B10 113.47(18) . . . .
B4 B5 B9 B10 -138.45(15) . . . .
B1 B5 B9 B10 -37.76(14) . . . .
C20 B5 B9 B8 2.22(18) . . . .
Cl5 B5 B9 B8 -145.20(14) . . . .
B10 B5 B9 B8 101.33(15) . . . .
B4 B5 B9 B8 -37.12(13) . . . .
B1 B5 B9 B8 63.57(18) . . . .
C20 B4 B9 Cl9 -151.15(14) . . . .
Cl4 B4 B9 Cl9 -5.3(2) . . . .
B8 B4 B9 Cl9 110.01(17) . . . .
B3 B4 B9 Cl9 147.36(14) . . . .
B5 B4 B9 Cl9 -111.89(17) . . . .
C20 B4 B9 B5 -39.26(13) . . . .
Cl4 B4 B9 B5 106.58(18) . . . .
B8 B4 B9 B5 -138.11(15) . . . .
B3 B4 B9 B5 -100.75(16) . . . .
C20 B4 B9 B11 60.85(17) . . . .
Cl4 B4 B9 B11 -153.31(15) . . . .
B8 B4 B9 B11 -38.00(14) . . . .
B3 B4 B9 B11 -0.64(19) . . . .
B5 B4 B9 B11 100.11(15) . . . .
C20 B4 B9 B10 -2.07(18) . . . .
Cl4 B4 B9 B10 143.77(15) . . . .
B8 B4 B9 B10 -100.92(16) . . . .
B3 B4 B9 B10 -63.56(19) . . . .
B5 B4 B9 B10 37.19(14) . . . .
C20 B4 B9 B8 98.85(15) . . . .
Cl4 B4 B9 B8 -115.31(18) . . . .
B3 B4 B9 B8 37.35(14) . . . .
B5 B4 B9 B8 138.11(15) . . . .
O3 B11 B9 Cl9 -8.2(2) . . . .
B6 B11 B9 Cl9 147.75(14) . . . .
B7 B11 B9 Cl9 -147.38(14) . . . .
B10 B11 B9 Cl9 110.12(17) . . . .
B8 B11 B9 Cl9 -110.30(17) . . . .
O3 B11 B9 B5 -156.65(16) . . . .
B6 B11 B9 B5 -0.73(19) . . . .
B7 B11 B9 B5 64.15(18) . . . .
B10 B11 B9 B5 -38.35(14) . . . .
B8 B11 B9 B5 101.23(15) . . . .
O3 B11 B9 B4 139.88(16) . . . .
B6 B11 B9 B4 -64.20(18) . . . .
B7 B11 B9 B4 0.67(19) . . . .
B10 B11 B9 B4 -101.82(15) . . . .
B8 B11 B9 B4 37.75(14) . . . .
O3 B11 B9 B10 -118.30(18) . . . .
B6 B11 B9 B10 37.62(14) . . . .
B7 B11 B9 B10 102.50(16) . . . .
B8 B11 B9 B10 139.57(15) . . . .
O3 B11 B9 B8 102.13(18) . . . .
B6 B11 B9 B8 -101.95(16) . . . .
B7 B11 B9 B8 -37.08(14) . . . .
B10 B11 B9 B8 -139.57(15) . . . .
Cl10 B10 B9 Cl9 3.6(2) . . . .
B1 B10 B9 Cl9 149.71(14) . . . .
B5 B10 B9 Cl9 111.95(17) . . . .
B11 B10 B9 Cl9 -111.44(16) . . . .
B6 B10 B9 Cl9 -148.06(14) . . . .
Cl10 B10 B9 B5 -108.35(16) . . . .
B1 B10 B9 B5 37.76(14) . . . .
B11 B10 B9 B5 136.61(15) . . . .
B6 B10 B9 B5 99.99(16) . . . .
Cl10 B10 B9 B4 -145.81(14) . . . .
B1 B10 B9 B4 0.30(19) . . . .
B5 B10 B9 B4 -37.46(14) . . . .
B11 B10 B9 B4 99.15(15) . . . .
B6 B10 B9 B4 62.53(18) . . . .
Cl10 B10 B9 B11 115.03(16) . . . .
B1 B10 B9 B11 -98.85(15) . . . .
B5 B10 B9 B11 -136.61(15) . . . .
B6 B10 B9 B11 -36.62(13) . . . .
Cl10 B10 B9 B8 151.28(14) . . . .
B1 B10 B9 B8 -62.61(18) . . . .
B5 B10 B9 B8 -100.37(16) . . . .
B11 B10 B9 B8 36.24(14) . . . .
B6 B10 B9 B8 -0.38(19) . . . .
Cl8 B8 B9 Cl9 0.7(2) . . . .
B4 B8 B9 Cl9 -111.42(16) . . . .
B3 B8 B9 Cl9 -148.94(14) . . . .
B11 B8 B9 Cl9 111.51(16) . . . .
B7 B8 B9 Cl9 147.84(14) . . . .
Cl8 B8 B9 B5 149.74(14) . . . .
B4 B8 B9 B5 37.61(14) . . . .
B3 B8 B9 B5 0.09(19) . . . .
B11 B8 B9 B5 -99.46(15) . . . .
B7 B8 B9 B5 -63.13(17) . . . .
Cl8 B8 B9 B4 112.12(17) . . . .
B3 B8 B9 B4 -37.52(14) . . . .
B11 B8 B9 B4 -137.07(15) . . . .
B7 B8 B9 B4 -100.74(16) . . . .
Cl8 B8 B9 B11 -110.80(17) . . . .
B4 B8 B9 B11 137.07(15) . . . .
B3 B8 B9 B11 99.55(15) . . . .
B7 B8 B9 B11 36.34(14) . . . .
Cl8 B8 B9 B10 -146.95(14) . . . .
B4 B8 B9 B10 100.92(16) . . . .
B3 B8 B9 B10 63.40(18) . . . .
B11 B8 B9 B10 -36.15(13) . . . .
B7 B8 B9 B10 0.19(19) . . . .
